data_5910153
loop_
_publ_author_name
'Wyckoff, R. W. G.'

_publ_section_title
;
Pages 231 & 239 from the second edition of Structure of Crystals by Wyckoff
R W G. Published by The Chemical Catalog Company, INC, New York in 1931.
;
_journal_name_full 'The second edition of Structure of Crystals'
_journal_page_first 231
_journal_page_last 239
_journal_year 1931
_chemical_formula_structural WO2
_chemical_formula_sum 'O2 W'
_chemical_name_systematic 'Tungsten dioxide'
_space_group_crystal_system tetragonal
_space_group_IT_number 136
_space_group_name_Hall '-P 4n 2n'
_space_group_name_H-M_alt 'P 42/m n m'
_audit_creation_date 2005-03-11
_audit_creation_method
;
Pages 231 & 239 from the second edition of Structure of Crystals by Wyckoff
R W G. Published by The Chemical Catalog Company, INC, New York in 1931.
;
_audit_update_record 'created by Girish Upreti, Portland State University'
_cell_angle_alpha 90
_cell_angle_beta 90
_cell_angle_gamma 90
_cell_formula_units_Z 2
_cell_length_a 4.86
_cell_length_b 4.86
_cell_length_c 2.77
_cell_volume 56.661
_cod_depositor_comments
;
 Correcting the _cell_length_c value by changing it from '120' to '90' after
 consulting the original publication.

 Antanas Vaikus,
 2018-01-14
;
_cod_original_formula_sum 'W O2'
_cod_database_code 5910153

loop_
_space_group_symop_id
_space_group_symop_operation_xyz
1 x,y,z
2 -y+1/2,x+1/2,z+1/2
3 -x,-y,z
4 y+1/2,-x+1/2,z+1/2
5 x+1/2,-y+1/2,-z+1/2
6 y,x,-z
7 -x+1/2,y+1/2,-z+1/2
8 -y,-x,-z
9 -x,-y,-z
10 y+1/2,-x+1/2,-z+1/2
11 x,y,-z
12 -y+1/2,x+1/2,-z+1/2
13 -x+1/2,y+1/2,z+1/2
14 -y,-x,z
15 x+1/2,-y+1/2,z+1/2
16 y,x,z

loop_
_atom_site_fract_x
_atom_site_fract_y
_atom_site_fract_z
_atom_site_label
0.000000 0.000000 0.000000 W
0.300000 0.300000 0.000000 O

loop_
_cod_related_entry_id
_cod_related_entry_database
_cod_related_entry_code
1 ChemSpider 10619276
